data_4036158
loop_
_publ_author_name
'Sandoval-Lira, Jacinto'
'Fuentes, Lilia'
'Quintero, Leticia'
'H\"opfl, Herbert'
'Hern\'andez-P\'erez, Julio M'
'Ter\'an, Joel L'
'Sartillo-Piscil, Fernando'

_publ_section_title
;
 The Stabilizing Role of the Intramolecular C-H&#x00B7;&#x00B7;&#x00B7;O
 Hydrogen Bond in Cyclic Amides Derived From \a-Methylbenzylamine.
;
_journal_issue 9
_journal_name_full 'The Journal of organic chemistry'
_journal_page_first 4481
_journal_page_last 4490
_journal_paper_doi 10.1021/acs.joc.5b00286
_journal_volume 80
_journal_year 2015
_chemical_formula_sum 'C16 H21 N O2 S'
_chemical_formula_weight 291.41
_space_group_IT_number 19
_space_group_name_Hall 'P 2ac 2ab'
_space_group_name_H-M_alt 'P 21 21 21'
_atom_sites_solution_hydrogens geom
_atom_sites_solution_primary direct
_atom_sites_solution_secondary difmap
_audit_creation_method SHELXL-97
_cell_angle_alpha 90.00
_cell_angle_beta 90.00
_cell_angle_gamma 90.00
_cell_formula_units_Z 4
_cell_length_a 6.4047(6)
_cell_length_b 11.833(5)
_cell_length_c 20.4531(19)
_cell_measurement_temperature 293(2)
_cell_volume 1550.1(7)
_computing_structure_refinement 'SHELXL-97 (Sheldrick, 2008)'
_diffrn_ambient_temperature 293(2)
_diffrn_measured_fraction_theta_full 0.866
_diffrn_measured_fraction_theta_max 0.866
_diffrn_radiation_monochromator graphite
_diffrn_radiation_source 'fine-focus sealed tube'
_diffrn_radiation_type MoK\a
_diffrn_radiation_wavelength 0.71073
_diffrn_reflns_av_R_equivalents 0.0257
_diffrn_reflns_av_sigmaI/netI 0.0504
_diffrn_reflns_limit_h_max 8
_diffrn_reflns_limit_h_min -8
_diffrn_reflns_limit_k_max 15
_diffrn_reflns_limit_k_min -10
_diffrn_reflns_limit_l_max 18
_diffrn_reflns_limit_l_min -27
_diffrn_reflns_number 5065
_diffrn_reflns_theta_full 29.51
_diffrn_reflns_theta_max 29.51
_diffrn_reflns_theta_min 3.44
_exptl_absorpt_coefficient_mu 0.210
_exptl_crystal_density_diffrn 1.249
_exptl_crystal_density_method 'not measured'
_exptl_crystal_F_000 624
_refine_diff_density_max 0.165
_refine_diff_density_min -0.232
_refine_diff_density_rms 0.041
_refine_ls_abs_structure_details 'Flack H D (1983), Acta Cryst. A39, 876-881'
_refine_ls_abs_structure_Flack -0.05(9)
_refine_ls_extinction_method none
_refine_ls_goodness_of_fit_ref 1.066
_refine_ls_hydrogen_treatment mixed
_refine_ls_matrix_type full
_refine_ls_number_parameters 185
_refine_ls_number_reflns 3357
_refine_ls_number_restraints 0
_refine_ls_restrained_S_all 1.066
_refine_ls_R_factor_all 0.0596
_refine_ls_R_factor_gt 0.0435
_refine_ls_shift/su_max 0.000
_refine_ls_shift/su_mean 0.000
_refine_ls_structure_factor_coef Fsqd
_refine_ls_weighting_details 'calc w=1/[\s^2^(Fo^2^)+(0.0348P)^2^+0.1130P] where P=(Fo^2^+2Fc^2^)/3'
_refine_ls_weighting_scheme calc
_refine_ls_wR_factor_gt 0.0862
_refine_ls_wR_factor_ref 0.0971
_reflns_number_gt 2723
_reflns_number_total 3357
_reflns_threshold_expression >2\s(I)
_cod_data_source_file jo5b00286_si_003.cif
_cod_data_source_block 11
_cod_depositor_comments
;

2020-10-02
Z value and formula fixed to values more according to usual
chemical conventions.                 miguel
;
_cod_original_formula_sum 'C10.67 H14 N0.67 O1.33 S0.67'
_cod_original_formula_weight 194.27
_cod_original_formula_units_Z 6
_cod_original_cell_volume 1550.0(7)
_cod_database_code 4036158

loop_
_symmetry_equiv_pos_as_xyz
'x, y, z'
'-x+1/2, -y, z+1/2'
'-x, y+1/2, -z+1/2'
'x+1/2, -y+1/2, -z'

loop_
_atom_site_label
_atom_site_type_symbol
_atom_site_fract_x
_atom_site_fract_y
_atom_site_fract_z
_atom_site_U_iso_or_equiv
_atom_site_adp_type
_atom_site_occupancy
_atom_site_symmetry_multiplicity
_atom_site_calc_flag
_atom_site_refinement_flags
S1 S 0.57002(10) 0.19240(5) 0.55824(3) 0.04750(17) Uani 1 1 d .
O1A O 0.7937(3) 0.11571(13) 0.68152(8) 0.0593(5) Uani 1 1 d .
N1A N 0.9004(3) 0.28984(14) 0.71395(8) 0.0393(4) Uani 1 1 d .
O2A O 0.7119(3) 0.42301(14) 0.53811(8) 0.0608(5) Uani 1 1 d .
C1A C 0.7739(4) 0.3789(2) 0.58986(10) 0.0431(6) Uani 1 1 d .
C1 C 0.6104(4) 0.1811(3) 0.90719(14) 0.0691(8) Uani 1 1 d .
H1 H 0.5137 0.1251 0.9172 0.083 Uiso 1 1 calc R
C2 C 0.6628(4) 0.4539(2) 0.73023(12) 0.0533(6) Uani 1 1 d .
H2A H 0.5556 0.4232 0.7027 0.080 Uiso 1 1 calc R
H2B H 0.6581 0.5350 0.7284 0.080 Uiso 1 1 calc R
H2C H 0.6408 0.4294 0.7744 0.080 Uiso 1 1 calc R
C3 C 0.7794(5) 0.3524(2) 0.93416(12) 0.0667(8) Uani 1 1 d .
H3 H 0.7977 0.4131 0.9625 0.080 Uiso 1 1 calc R
C4 C 1.0036(3) 0.24309(19) 0.77259(10) 0.0420(5) Uani 1 1 d .
H4 H 1.0170 0.1616 0.7650 0.050 Uiso 1 1 calc R
C5 C 0.7271(4) 0.26877(19) 0.61067(10) 0.0434(6) Uani 1 1 d .
C6 C 0.7270(4) 0.1739(2) 0.85006(12) 0.0517(6) Uani 1 1 d .
H6 H 0.7068 0.1132 0.8219 0.062 Uiso 1 1 calc R
C7 C 0.8966(5) 0.3460(2) 0.87726(11) 0.0520(6) Uani 1 1 d .
H7 H 0.9922 0.4028 0.8677 0.062 Uiso 1 1 calc R
C8 C 0.3581(5) 0.1418(3) 0.60684(13) 0.0663(8) Uani 1 1 d .
H8A H 0.4119 0.0999 0.6433 0.099 Uiso 1 1 calc R
H8B H 0.2707 0.0937 0.5808 0.099 Uiso 1 1 calc R
H8C H 0.2779 0.2047 0.6225 0.099 Uiso 1 1 calc R
C9 C 0.8072(4) 0.21777(19) 0.67069(10) 0.0416(5) Uani 1 1 d .
C10 C 0.6377(5) 0.2705(3) 0.94878(13) 0.0716(9) Uani 1 1 d .
H10 H 0.5594 0.2753 0.9870 0.086 Uiso 1 1 calc R
C11 C 1.2249(4) 0.2884(3) 0.77985(12) 0.0603(7) Uani 1 1 d .
H11A H 1.3029 0.2722 0.7409 0.090 Uiso 1 1 calc R
H11B H 1.2910 0.2530 0.8166 0.090 Uiso 1 1 calc R
H11C H 1.2202 0.3687 0.7866 0.090 Uiso 1 1 calc R
C12 C 0.7016(5) 0.0640(2) 0.53794(13) 0.0639(8) Uani 1 1 d .
H12A H 0.8303 0.0811 0.5160 0.096 Uiso 1 1 calc R
H12B H 0.6146 0.0194 0.5097 0.096 Uiso 1 1 calc R
H12C H 0.7305 0.0223 0.5772 0.096 Uiso 1 1 calc R
C13 C 0.8731(3) 0.25624(18) 0.83462(10) 0.0390(5) Uani 1 1 d .
C14 C 0.9148(4) 0.4444(2) 0.63591(11) 0.0492(6) Uani 1 1 d .
H14A H 1.0595 0.4292 0.6250 0.059 Uiso 1 1 calc R
H14B H 0.8903 0.5247 0.6302 0.059 Uiso 1 1 calc R
C15 C 0.8762(4) 0.41287(19) 0.70656(11) 0.0416(5) Uani 1 1 d .
H15 H 0.9834 0.4497 0.7333 0.050 Uiso 1 1 calc R

loop_
_atom_site_aniso_label
_atom_site_aniso_U_11
_atom_site_aniso_U_22
_atom_site_aniso_U_33
_atom_site_aniso_U_23
_atom_site_aniso_U_13
_atom_site_aniso_U_12
S1 0.0648(4) 0.0449(3) 0.0329(2) -0.0006(3) -0.0089(3) -0.0053(3)
O1A 0.0986(14) 0.0316(9) 0.0478(9) 0.0034(7) -0.0207(10) -0.0088(9)
N1A 0.0523(11) 0.0313(10) 0.0344(8) -0.0019(7) -0.0089(8) -0.0009(9)
O2A 0.0904(13) 0.0510(11) 0.0410(9) 0.0128(8) -0.0021(9) -0.0034(10)
C1A 0.0545(15) 0.0417(13) 0.0330(11) 0.0031(10) 0.0046(11) 0.0015(11)
C1 0.0542(17) 0.080(2) 0.0731(18) 0.0241(18) 0.0012(15) -0.0052(17)
C2 0.0638(17) 0.0461(14) 0.0499(13) -0.0013(12) -0.0002(12) 0.0087(12)
C3 0.102(2) 0.0577(17) 0.0402(13) -0.0024(13) -0.0036(16) 0.0128(17)
C4 0.0481(13) 0.0371(12) 0.0408(11) -0.0050(10) -0.0112(10) 0.0045(10)
C5 0.0636(15) 0.0345(12) 0.0321(10) 0.0010(9) -0.0060(11) -0.0074(11)
C6 0.0482(14) 0.0487(15) 0.0581(14) 0.0030(12) -0.0120(12) -0.0019(12)
C7 0.0717(17) 0.0444(14) 0.0400(12) 0.0002(10) -0.0067(12) -0.0030(14)
C8 0.068(2) 0.075(2) 0.0553(15) -0.0133(14) 0.0017(13) -0.0179(16)
C9 0.0522(14) 0.0366(13) 0.0359(11) -0.0006(10) -0.0040(10) -0.0024(10)
C10 0.077(2) 0.088(2) 0.0505(15) 0.0152(16) 0.0107(15) 0.0163(18)
C11 0.0430(13) 0.0778(19) 0.0602(15) -0.0068(15) -0.0070(13) 0.0025(14)
C12 0.082(2) 0.0535(16) 0.0566(15) -0.0175(13) -0.0083(15) 0.0040(15)
C13 0.0446(13) 0.0357(12) 0.0368(11) 0.0034(10) -0.0120(10) 0.0042(10)
C14 0.0571(14) 0.0380(13) 0.0525(13) 0.0047(11) 0.0013(13) -0.0091(12)
C15 0.0498(13) 0.0326(12) 0.0424(11) -0.0038(9) -0.0063(11) -0.0065(10)

loop_
_atom_type_symbol
_atom_type_description
_atom_type_scat_dispersion_real
_atom_type_scat_dispersion_imag
_atom_type_scat_source
C C 0.0033 0.0016 'International Tables Vol C Tables 4.2.6.8 and 6.1.1.4'
H H 0.0000 0.0000 'International Tables Vol C Tables 4.2.6.8 and 6.1.1.4'
O O 0.0106 0.0060 'International Tables Vol C Tables 4.2.6.8 and 6.1.1.4'
S S 0.1246 0.1234 'International Tables Vol C Tables 4.2.6.8 and 6.1.1.4'
N N 0.0061 0.0033 'International Tables Vol C Tables 4.2.6.8 and 6.1.1.4'

loop_
_geom_angle_atom_site_label_1
_geom_angle_atom_site_label_2
_geom_angle_atom_site_label_3
_geom_angle
C5 S1 C8 105.83(12)
C5 S1 C12 108.35(13)
C8 S1 C12 101.70(15)
C9 N1A C15 120.32(18)
C9 N1A C4 119.19(18)
C15 N1A C4 120.07(17)
O2A C1A C5 125.4(2)
O2A C1A C14 120.2(2)
C5 C1A C14 114.4(2)
C10 C1 C6 120.1(3)
C10 C1 H1 119.9
C6 C1 H1 119.9
C15 C2 H2A 109.5
C15 C2 H2B 109.5
H2A C2 H2B 109.5
C15 C2 H2C 109.5
H2A C2 H2C 109.5
H2B C2 H2C 109.5
C10 C3 C7 120.4(3)
C10 C3 H3 119.8
C7 C3 H3 119.8
N1A C4 C11 111.3(2)
N1A C4 C13 113.06(17)
C11 C4 C13 113.11(18)
N1A C4 H4 106.2
C11 C4 H4 106.2
C13 C4 H4 106.2
C1A C5 C9 124.3(2)
C1A C5 S1 114.97(17)
C9 C5 S1 120.70(17)
C13 C6 C1 120.7(3)
C13 C6 H6 119.6
C1 C6 H6 119.6
C13 C7 C3 120.8(3)
C13 C7 H7 119.6
C3 C7 H7 119.6
S1 C8 H8A 109.5
S1 C8 H8B 109.5
H8A C8 H8B 109.5
S1 C8 H8C 109.5
H8A C8 H8C 109.5
H8B C8 H8C 109.5
O1A C9 N1A 121.8(2)
O1A C9 C5 122.1(2)
N1A C9 C5 116.10(19)
C3 C10 C1 119.9(3)
C3 C10 H10 120.0
C1 C10 H10 120.0
C4 C11 H11A 109.5
C4 C11 H11B 109.5
H11A C11 H11B 109.5
C4 C11 H11C 109.5
H11A C11 H11C 109.5
H11B C11 H11C 109.5
S1 C12 H12A 109.5
S1 C12 H12B 109.5
H12A C12 H12B 109.5
S1 C12 H12C 109.5
H12A C12 H12C 109.5
H12B C12 H12C 109.5
C7 C13 C6 118.0(2)
C7 C13 C4 122.9(2)
C6 C13 C4 119.1(2)
C15 C14 C1A 111.67(19)
C15 C14 H14A 109.3
C1A C14 H14A 109.3
C15 C14 H14B 109.3
C1A C14 H14B 109.3
H14A C14 H14B 107.9
N1A C15 C14 108.97(18)
N1A C15 C2 112.1(2)
C14 C15 C2 111.7(2)
N1A C15 H15 108.0
C14 C15 H15 108.0
C2 C15 H15 108.0

loop_
_geom_bond_atom_site_label_1
_geom_bond_atom_site_label_2
_geom_bond_distance
S1 C5 1.726(2)
S1 C8 1.785(3)
S1 C12 1.787(3)
O1A C9 1.231(3)
N1A C9 1.366(3)
N1A C15 1.472(3)
N1A C4 1.477(3)
O2A C1A 1.245(3)
C1A C5 1.403(3)
C1A C14 1.518(3)
C1 C10 1.369(4)
C1 C6 1.389(4)
C1 H1 0.9300
C2 C15 1.529(3)
C2 H2A 0.9600
C2 H2B 0.9600
C2 H2C 0.9600
C3 C10 1.361(4)
C3 C7 1.387(4)
C3 H3 0.9300
C4 C11 1.523(3)
C4 C13 1.527(3)
C4 H4 0.9800
C5 C9 1.461(3)
C6 C13 1.387(3)
C6 H6 0.9300
C7 C13 1.382(3)
C7 H7 0.9300
C8 H8A 0.9600
C8 H8B 0.9600
C8 H8C 0.9600
C10 H10 0.9300
C11 H11A 0.9600
C11 H11B 0.9600
C11 H11C 0.9600
C12 H12A 0.9600
C12 H12B 0.9600
C12 H12C 0.9600
C14 C15 1.513(3)
C14 H14A 0.9700
C14 H14B 0.9700
C15 H15 0.9800

loop_
_geom_torsion_atom_site_label_1
_geom_torsion_atom_site_label_2
_geom_torsion_atom_site_label_3
_geom_torsion_atom_site_label_4
_geom_torsion
C9 N1A C4 C11 129.0(2)
C15 N1A C4 C11 -58.4(3)
C9 N1A C4 C13 -102.3(2)
C15 N1A C4 C13 70.2(3)
O2A C1A C5 C9 178.0(2)
C14 C1A C5 C9 -1.1(4)
O2A C1A C5 S1 0.0(4)
C14 C1A C5 S1 -179.12(18)
C8 S1 C5 C1A -127.2(2)
C12 S1 C5 C1A 124.4(2)
C8 S1 C5 C9 54.6(2)
C12 S1 C5 C9 -53.8(2)
C10 C1 C6 C13 0.5(4)
C10 C3 C7 C13 -0.5(4)
C15 N1A C9 O1A -167.2(2)
C4 N1A C9 O1A 5.3(4)
C15 N1A C9 C5 13.5(3)
C4 N1A C9 C5 -174.0(2)
C1A C5 C9 O1A -166.8(3)
S1 C5 C9 O1A 11.2(4)
C1A C5 C9 N1A 12.5(4)
S1 C5 C9 N1A -169.53(18)
C7 C3 C10 C1 0.0(4)
C6 C1 C10 C3 -0.1(4)
C3 C7 C13 C6 0.9(3)
C3 C7 C13 C4 -177.8(2)
C1 C6 C13 C7 -0.9(3)
C1 C6 C13 C4 177.8(2)
N1A C4 C13 C7 -94.5(2)
C11 C4 C13 C7 33.2(3)
N1A C4 C13 C6 86.8(2)
C11 C4 C13 C6 -145.5(2)
O2A C1A C14 C15 147.5(2)
C5 C1A C14 C15 -33.4(3)
C9 N1A C15 C14 -47.0(3)
C4 N1A C15 C14 140.6(2)
C9 N1A C15 C2 77.2(3)
C4 N1A C15 C2 -95.2(2)
C1A C14 C15 N1A 55.4(3)
C1A C14 C15 C2 -69.0(3)
